data_1534075
loop_
_publ_author_name
'Xu Hongwu'
'Navrotsky, A.'
'Nyman, M.'
'Nenoff, T.M.'

_publ_section_title
;
 Crystal chemistry and energetics of pharmacosiderite-related microporous
 phases in the (K2 O) - (Cs2 O) - (Si O2) - (Ti O2) - (H2 O) system
;
_journal_name_full 'Microporous and Mesoporous Materials'
_journal_page_first 209
_journal_page_last 218
_journal_volume 772
_journal_year 2004
_chemical_formula_sum 'Cs1.5 K1.5 O20 Si3 Ti4'
_chemical_name_systematic '(K0.5 Cs0.5)3 (Si3 Ti4 O15 (O H)) (H2 O)4.87'
_space_group_IT_number 215
_symmetry_space_group_name_Hall 'P -4 2 3'
_symmetry_space_group_name_H-M 'P -4 3 m'
_cell_angle_alpha 90
_cell_angle_beta 90
_cell_angle_gamma 90
_cell_formula_units_Z 1
_cell_length_a 7.8009
_cell_length_b 7.8009
_cell_length_c 7.8009
_cell_volume 474.716
_citation_journal_id_ASTM MIMMFJ
_cod_data_source_file XuHongwu_MIMMFJ_2004_1905.cif
_cod_data_source_block Cs1.5K1.5O20Si3Ti4
_cod_original_cell_volume 474.7163
_cod_database_code 1534075

loop_
_symmetry_equiv_pos_as_xyz
x,y,z
y,-x,-z
-x,-y,z
-y,x,-z
x,-y,-z
-y,-x,z
-x,y,-z
y,x,z
z,x,y
x,-z,-y
-z,-x,y
-x,z,-y
z,-x,-y
-x,-z,y
-z,x,-y
x,z,y
y,z,x
y,-z,-x
-z,-y,x
-y,z,-x
z,y,x
-y,-z,x
-z,y,-x
z,-y,-x

loop_
_atom_site_label
_atom_site_type_symbol
_atom_site_fract_x
_atom_site_fract_y
_atom_site_fract_z
_atom_site_occupancy
_atom_site_U_iso_or_equiv
Cs1 Cs+1 0.0674 0.5 0.5 0.25 0.0
O3 O-2 0.682 0.682 0.682 1 0.0
Ti1 Ti+4 0.1422 0.1422 0.1422 1 0.0
O2 O-2 0.8852 0.8852 0.8852 1 0.0
Si1 Si+4 0.5 0 0 1 0.0
K1 K+1 0 0.5 0.5 0.5 0.0
O1 O-2 0.1182 0.1182 0.3811 1 0.0
